data_7247527
loop_
_publ_author_name
'Chaudhary, Simran'
'K\;edziera, Dariusz'
'Rafi\'nski, Zbigniew'
'Dobrza\'nska, Liliana'

_publ_section_title
;
 Solvent-induced polymorphism in dipodal N-donor ligands containing a
 biphenyl core
;
_journal_issue 44
_journal_name_full 'RSC Advances'
_journal_page_first 30625
_journal_page_last 30632
_journal_paper_doi 10.1039/D3RA05713E
_journal_volume 13
_journal_year 2023
_chemical_formula_sum 'C24 H20 N2'
_chemical_formula_weight 336.42
_space_group_crystal_system monoclinic
_space_group_IT_number 4
_space_group_name_Hall 'P 2yb'
_space_group_name_H-M_alt 'P 1 21 1'
_atom_sites_solution_hydrogens geom
_atom_sites_solution_primary direct
_audit_creation_method SHELXL-2018/3
_audit_update_record
;
2023-04-02 deposited with the CCDC.	2023-10-06 downloaded from the CCDC.
;
_cell_angle_alpha 90
_cell_angle_beta 100.4410(10)
_cell_angle_gamma 90
_cell_formula_units_Z 2
_cell_length_a 5.76800(5)
_cell_length_b 9.98210(10)
_cell_length_c 15.60390(10)
_cell_measurement_reflns_used 23887
_cell_measurement_temperature 100(2)
_cell_measurement_theta_max 77.1210
_cell_measurement_theta_min 2.8640
_cell_volume 883.546(13)
_computing_cell_refinement 'CrysAlisPro 1.171.41.104a (Rigaku OD, 2021)'
_computing_data_collection 'CrysAlisPro 1.171.41.104a (Rigaku OD, 2021)'
_computing_data_reduction 'CrysAlisPro 1.171.41.104a (Rigaku OD, 2021)'
_computing_molecular_graphics 'Mercury (Macrae et al., 2008)'
_computing_structure_refinement 'SHELXL-2018/3 (Sheldrick, 2018)'
_computing_structure_solution 'SHELXS-2018/3 (Sheldrick, 2018)'
_diffrn_ambient_temperature 100(2)
_diffrn_detector_area_resol_mean 10.0000
_diffrn_measured_fraction_theta_full 1.000
_diffrn_measured_fraction_theta_max 0.954
_diffrn_measurement_device_type 'XtaLAB Synergy, Dualflex, HyPix'
_diffrn_measurement_method '\w scans'
_diffrn_radiation_type CuK\a
_diffrn_radiation_wavelength 1.54184
_diffrn_reflns_av_R_equivalents 0.0238
_diffrn_reflns_av_unetI/netI 0.0119
_diffrn_reflns_Laue_measured_fraction_full 1.000
_diffrn_reflns_Laue_measured_fraction_max 0.954
_diffrn_reflns_limit_h_max 7
_diffrn_reflns_limit_h_min -7
_diffrn_reflns_limit_k_max 12
_diffrn_reflns_limit_k_min -12
_diffrn_reflns_limit_l_max 19
_diffrn_reflns_limit_l_min -18
_diffrn_reflns_number 29193
_diffrn_reflns_point_group_measured_fraction_full 1.000
_diffrn_reflns_point_group_measured_fraction_max 0.926
_diffrn_reflns_theta_full 67.684
_diffrn_reflns_theta_max 77.323
_diffrn_reflns_theta_min 2.880
_diffrn_source 'micro-focus sealed X-ray tube'
_exptl_absorpt_coefficient_mu 0.570
_exptl_absorpt_correction_T_max 1.00000
_exptl_absorpt_correction_T_min 0.52344
_exptl_absorpt_correction_type multi-scan
_exptl_absorpt_process_details
;
CrysAlisPro 1.171.41.93a (Rigaku Oxford Diffraction, 2020)
Empirical absorption correction using spherical harmonics,
implemented in SCALE3 ABSPACK scaling algorithm.
;
_exptl_crystal_colour colorless
_exptl_crystal_density_diffrn 1.265
_exptl_crystal_description block
_exptl_crystal_F_000 356
_exptl_crystal_size_max 0.090
_exptl_crystal_size_mid 0.080
_exptl_crystal_size_min 0.050
_refine_diff_density_max 0.168
_refine_diff_density_min -0.148
_refine_diff_density_rms 0.030
_refine_ls_abs_structure_details
;
 Flack x determined using 1548 quotients [(I+)-(I-)]/[(I+)+(I-)]
 (Parsons, Flack and Wagner, Acta Cryst. B69 (2013) 249-259).
;
_refine_ls_abs_structure_Flack -0.13(10)
_refine_ls_extinction_method none
_refine_ls_goodness_of_fit_ref 1.038
_refine_ls_hydrogen_treatment constr
_refine_ls_matrix_type full
_refine_ls_number_parameters 235
_refine_ls_number_reflns 3501
_refine_ls_number_restraints 1
_refine_ls_restrained_S_all 1.038
_refine_ls_R_factor_all 0.0260
_refine_ls_R_factor_gt 0.0256
_refine_ls_shift/su_max 0.001
_refine_ls_shift/su_mean 0.000
_refine_ls_structure_factor_coef Fsqd
_refine_ls_weighting_details 'w=1/[\s^2^(Fo^2^)+(0.0403P)^2^+0.1306P] where P=(Fo^2^+2Fc^2^)/3'
_refine_ls_weighting_scheme calc
_refine_ls_wR_factor_gt 0.0674
_refine_ls_wR_factor_ref 0.0677
_reflns_Friedel_coverage 0.834
_reflns_Friedel_fraction_full 1.000
_reflns_Friedel_fraction_max 0.896
_reflns_number_gt 3451
_reflns_number_total 3501
_reflns_threshold_expression 'I > 2\s(I)'
_cod_data_source_file d3ra05713e2.cif
_cod_data_source_block 1MeOH
_cod_original_cell_volume 883.546(11)
_cod_original_sg_symbol_H-M 'P 21'
_cod_database_code 7247527
_shelx_shelxl_version_number 2018/3
_shelx_space_group_comment
;
The symmetry employed for this shelxl refinement is uniquely defined
by the following loop, which should always be used as a source of
symmetry information in preference to the above space-group names.
They are only intended as comments.
;
_shelx_estimated_absorpt_t_min 0.951
_shelx_estimated_absorpt_t_max 0.972

loop_
_space_group_symop_operation_xyz
'x, y, z'
'-x, y+1/2, -z'

loop_
_atom_site_label
_atom_site_type_symbol
_atom_site_fract_x
_atom_site_fract_y
_atom_site_fract_z
_atom_site_U_iso_or_equiv
_atom_site_adp_type
_atom_site_occupancy
_atom_site_site_symmetry_order
_atom_site_calc_flag
_atom_site_refinement_flags_posn
_atom_site_refinement_flags_adp
_atom_site_refinement_flags_occupancy
_atom_site_disorder_assembly
_atom_site_disorder_group
N1 N 0.5171(3) 0.59222(16) 0.42598(9) 0.0316(3) Uani 1 1 d . . . . .
C2 C 0.7218(3) 0.5253(2) 0.43555(11) 0.0326(4) Uani 1 1 d . . . . .
H2 H 0.806128 0.527401 0.388606 0.039 Uiso 1 1 calc R U . . .
C3 C 0.8182(3) 0.45364(18) 0.50912(11) 0.0293(4) Uani 1 1 d . . . . .
H3 H 0.964252 0.408372 0.511908 0.035 Uiso 1 1 calc R U . . .
C4 C 0.6991(3) 0.44832(16) 0.57929(10) 0.0230(3) Uani 1 1 d . . . . .
C5 C 0.4852(3) 0.51520(17) 0.56968(10) 0.0249(3) Uani 1 1 d . . . . .
H5 H 0.395367 0.513079 0.615029 0.030 Uiso 1 1 calc R U . . .
C6 C 0.4033(3) 0.58522(18) 0.49340(11) 0.0286(3) Uani 1 1 d . . . . .
H6 H 0.257292 0.631105 0.488711 0.034 Uiso 1 1 calc R U . . .
C7 C 0.8103(3) 0.37396(18) 0.66132(10) 0.0253(3) Uani 1 1 d . . . . .
H7B H 0.806715 0.276786 0.648445 0.030 Uiso 1 1 calc R U . . .
H7A H 0.977726 0.401070 0.676937 0.030 Uiso 1 1 calc R U . . .
C8 C 0.6931(3) 0.39730(16) 0.73929(9) 0.0220(3) Uani 1 1 d . . . . .
C9 C 0.7866(3) 0.48626(16) 0.80529(9) 0.0220(3) Uani 1 1 d . . . . .
H9 H 0.928358 0.532666 0.801790 0.026 Uiso 1 1 calc R U . . .
C10 C 0.6762(3) 0.50848(16) 0.87631(9) 0.0208(3) Uani 1 1 d . . . . .
H10 H 0.744775 0.568694 0.920923 0.025 Uiso 1 1 calc R U . . .
C11 C 0.4652(2) 0.44305(15) 0.88275(9) 0.0187(3) Uani 1 1 d . . . . .
C12 C 0.3720(3) 0.35402(15) 0.81601(10) 0.0207(3) Uani 1 1 d . . . . .
H12 H 0.228548 0.308810 0.818680 0.025 Uiso 1 1 calc R U . . .
C13 C 0.4845(3) 0.33036(16) 0.74607(10) 0.0224(3) Uani 1 1 d . . . . .
H13 H 0.418950 0.267992 0.702344 0.027 Uiso 1 1 calc R U . . .
C14 C 0.3428(2) 0.46600(15) 0.95734(9) 0.0187(3) Uani 1 1 d . . . . .
C15 C 0.3430(3) 0.59186(16) 0.99685(10) 0.0213(3) Uani 1 1 d . . . . .
H15 H 0.424119 0.664188 0.975930 0.026 Uiso 1 1 calc R U . . .
C16 C 0.2266(3) 0.61269(15) 1.06603(10) 0.0215(3) Uani 1 1 d . . . . .
H16 H 0.231535 0.698717 1.092329 0.026 Uiso 1 1 calc R U . . .
C17 C 0.1027(2) 0.50968(15) 1.09764(9) 0.0197(3) Uani 1 1 d . . . . .
C18 C 0.1013(3) 0.38389(15) 1.05841(9) 0.0203(3) Uani 1 1 d . . . . .
H18 H 0.018906 0.311849 1.079060 0.024 Uiso 1 1 calc R U . . .
C19 C 0.2193(3) 0.36313(15) 0.98957(9) 0.0198(3) Uani 1 1 d . . . . .
H19 H 0.215817 0.276787 0.963764 0.024 Uiso 1 1 calc R U . . .
C20 C -0.0360(3) 0.53738(16) 1.16992(11) 0.0247(3) Uani 1 1 d . . . . .
H20A H 0.043267 0.610371 1.207099 0.030 Uiso 1 1 calc R U . . .
H20B H -0.195101 0.569530 1.143272 0.030 Uiso 1 1 calc R U . . .
C21 C -0.0619(3) 0.41877(15) 1.22667(9) 0.0210(3) Uani 1 1 d . . . . .
C22 C 0.1199(3) 0.37997(17) 1.29341(10) 0.0253(3) Uani 1 1 d . . . . .
H22 H 0.264477 0.427963 1.303759 0.030 Uiso 1 1 calc R U . . .
C23 C 0.0873(3) 0.27043(18) 1.34462(11) 0.0288(4) Uani 1 1 d . . . . .
H23 H 0.213139 0.245776 1.390006 0.035 Uiso 1 1 calc R U . . .
N24 N -0.1099(3) 0.19746(15) 1.33408(9) 0.0301(3) Uani 1 1 d . . . . .
C25 C -0.2831(3) 0.23560(18) 1.26990(11) 0.0303(4) Uani 1 1 d . . . . .
H25 H -0.425462 0.185492 1.261080 0.036 Uiso 1 1 calc R U . . .
C26 C -0.2684(3) 0.34338(17) 1.21545(11) 0.0268(3) Uani 1 1 d . . . . .
H26 H -0.397817 0.365772 1.170880 0.032 Uiso 1 1 calc R U . . .

loop_
_atom_site_aniso_label
_atom_site_aniso_U_11
_atom_site_aniso_U_22
_atom_site_aniso_U_33
_atom_site_aniso_U_23
_atom_site_aniso_U_13
_atom_site_aniso_U_12
N1 0.0334(8) 0.0377(8) 0.0239(7) 0.0035(6) 0.0051(6) -0.0001(7)
C2 0.0347(9) 0.0433(10) 0.0224(8) -0.0003(7) 0.0120(7) -0.0004(8)
C3 0.0277(8) 0.0364(9) 0.0251(8) -0.0016(7) 0.0084(6) 0.0033(7)
C4 0.0242(7) 0.0251(7) 0.0197(7) -0.0036(6) 0.0039(6) -0.0034(6)
C5 0.0267(8) 0.0280(8) 0.0214(7) -0.0006(6) 0.0077(6) -0.0014(7)
C6 0.0277(8) 0.0309(8) 0.0268(8) 0.0013(7) 0.0034(6) 0.0022(7)
C7 0.0243(7) 0.0319(8) 0.0207(7) 0.0012(7) 0.0066(6) 0.0044(7)
C8 0.0227(7) 0.0258(8) 0.0178(7) 0.0029(6) 0.0042(6) 0.0049(6)
C9 0.0184(7) 0.0258(8) 0.0217(7) 0.0031(6) 0.0030(5) 0.0006(6)
C10 0.0210(7) 0.0212(7) 0.0192(7) 0.0006(6) 0.0010(5) -0.0012(6)
C11 0.0202(7) 0.0185(7) 0.0172(6) 0.0034(5) 0.0026(5) 0.0019(6)
C12 0.0209(7) 0.0202(7) 0.0212(7) 0.0015(6) 0.0039(6) -0.0010(6)
C13 0.0249(7) 0.0227(7) 0.0189(7) -0.0012(6) 0.0024(6) 0.0004(6)
C14 0.0178(6) 0.0200(7) 0.0175(6) 0.0016(6) 0.0011(5) 0.0009(6)
C15 0.0216(7) 0.0189(7) 0.0228(7) 0.0018(6) 0.0028(6) -0.0017(6)
C16 0.0234(7) 0.0177(8) 0.0226(7) -0.0021(6) 0.0021(6) 0.0004(6)
C17 0.0207(7) 0.0205(7) 0.0178(7) 0.0008(5) 0.0031(5) 0.0038(6)
C18 0.0238(7) 0.0176(7) 0.0200(7) 0.0032(6) 0.0054(5) 0.0001(6)
C19 0.0225(7) 0.0168(7) 0.0197(7) 0.0001(5) 0.0029(5) 0.0009(5)
C20 0.0299(8) 0.0220(8) 0.0242(8) 0.0005(6) 0.0099(6) 0.0039(6)
C21 0.0242(7) 0.0220(7) 0.0183(7) -0.0031(6) 0.0082(6) 0.0035(6)
C22 0.0216(7) 0.0291(8) 0.0256(7) -0.0028(6) 0.0049(6) 0.0009(6)
C23 0.0279(8) 0.0339(9) 0.0242(8) 0.0019(7) 0.0041(6) 0.0075(7)
N24 0.0348(8) 0.0291(7) 0.0289(7) 0.0029(6) 0.0122(6) 0.0020(6)
C25 0.0294(8) 0.0330(9) 0.0306(9) -0.0045(7) 0.0114(7) -0.0058(7)
C26 0.0240(8) 0.0328(9) 0.0237(7) -0.0024(6) 0.0047(6) 0.0006(7)

loop_
_atom_type_symbol
_atom_type_description
_atom_type_scat_dispersion_real
_atom_type_scat_dispersion_imag
_atom_type_scat_source
C C 0.0181 0.0091 'International Tables Vol C Tables 4.2.6.8 and 6.1.1.4'
H H 0.0000 0.0000 'International Tables Vol C Tables 4.2.6.8 and 6.1.1.4'
N N 0.0311 0.0180 'International Tables Vol C Tables 4.2.6.8 and 6.1.1.4'

loop_
_geom_angle_atom_site_label_1
_geom_angle_atom_site_label_2
_geom_angle_atom_site_label_3
_geom_angle
_geom_angle_site_symmetry_1
_geom_angle_site_symmetry_3
_geom_angle_publ_flag
C6 N1 C2 115.69(14) . . ?
N1 C2 C3 124.34(15) . . ?
N1 C2 H2 117.8 . . ?
C3 C2 H2 117.8 . . ?
C2 C3 C4 119.40(15) . . ?
C2 C3 H3 120.3 . . ?
C4 C3 H3 120.3 . . ?
C5 C4 C3 116.86(14) . . ?
C5 C4 C7 123.93(14) . . ?
C3 C4 C7 119.20(14) . . ?
C4 C5 C6 119.54(15) . . ?
C4 C5 H5 120.2 . . ?
C6 C5 H5 120.2 . . ?
N1 C6 C5 124.16(16) . . ?
N1 C6 H6 117.9 . . ?
C5 C6 H6 117.9 . . ?
C8 C7 C4 114.89(13) . . ?
C8 C7 H7B 108.5 . . ?
C4 C7 H7B 108.5 . . ?
C8 C7 H7A 108.5 . . ?
C4 C7 H7A 108.5 . . ?
H7B C7 H7A 107.5 . . ?
C9 C8 C13 118.19(14) . . ?
C9 C8 C7 121.55(14) . . ?
C13 C8 C7 120.25(14) . . ?
C10 C9 C8 121.24(14) . . ?
C10 C9 H9 119.4 . . ?
C8 C9 H9 119.4 . . ?
C9 C10 C11 120.75(14) . . ?
C9 C10 H10 119.6 . . ?
C11 C10 H10 119.6 . . ?
C12 C11 C10 117.65(13) . . ?
C12 C11 C14 120.54(13) . . ?
C10 C11 C14 121.81(13) . . ?
C13 C12 C11 121.46(14) . . ?
C13 C12 H12 119.3 . . ?
C11 C12 H12 119.3 . . ?
C12 C13 C8 120.68(14) . . ?
C12 C13 H13 119.7 . . ?
C8 C13 H13 119.7 . . ?
C19 C14 C15 117.50(13) . . ?
C19 C14 C11 121.05(13) . . ?
C15 C14 C11 121.44(13) . . ?
C16 C15 C14 121.07(14) . . ?
C16 C15 H15 119.5 . . ?
C14 C15 H15 119.5 . . ?
C15 C16 C17 121.14(14) . . ?
C15 C16 H16 119.4 . . ?
C17 C16 H16 119.4 . . ?
C16 C17 C18 118.10(13) . . ?
C16 C17 C20 120.06(14) . . ?
C18 C17 C20 121.77(14) . . ?
C19 C18 C17 120.61(14) . . ?
C19 C18 H18 119.7 . . ?
C17 C18 H18 119.7 . . ?
C18 C19 C14 121.57(14) . . ?
C18 C19 H19 119.2 . . ?
C14 C19 H19 119.2 . . ?
C21 C20 C17 114.56(13) . . ?
C21 C20 H20A 108.6 . . ?
C17 C20 H20A 108.6 . . ?
C21 C20 H20B 108.6 . . ?
C17 C20 H20B 108.6 . . ?
H20A C20 H20B 107.6 . . ?
C22 C21 C26 117.04(15) . . ?
C22 C21 C20 121.22(15) . . ?
C26 C21 C20 121.73(14) . . ?
C23 C22 C21 119.22(15) . . ?
C23 C22 H22 120.4 . . ?
C21 C22 H22 120.4 . . ?
N24 C23 C22 124.07(15) . . ?
N24 C23 H23 118.0 . . ?
C22 C23 H23 118.0 . . ?
C25 N24 C23 116.20(15) . . ?
N24 C25 C26 124.18(16) . . ?
N24 C25 H25 117.9 . . ?
C26 C25 H25 117.9 . . ?
C25 C26 C21 119.29(15) . . ?
C25 C26 H26 120.4 . . ?
C21 C26 H26 120.4 . . ?

loop_
_geom_bond_atom_site_label_1
_geom_bond_atom_site_label_2
_geom_bond_distance
_geom_bond_site_symmetry_2
_geom_bond_publ_flag
N1 C6 1.339(2) . ?
N1 C2 1.341(2) . ?
C2 C3 1.381(2) . ?
C2 H2 0.9500 . ?
C3 C4 1.395(2) . ?
C3 H3 0.9500 . ?
C4 C5 1.387(2) . ?
C4 C7 1.518(2) . ?
C5 C6 1.387(2) . ?
C5 H5 0.9500 . ?
C6 H6 0.9500 . ?
C7 C8 1.513(2) . ?
C7 H7B 0.9900 . ?
C7 H7A 0.9900 . ?
C8 C9 1.392(2) . ?
C8 C13 1.397(2) . ?
C9 C10 1.392(2) . ?
C9 H9 0.9500 . ?
C10 C11 1.401(2) . ?
C10 H10 0.9500 . ?
C11 C12 1.400(2) . ?
C11 C14 1.4844(19) . ?
C12 C13 1.387(2) . ?
C12 H12 0.9500 . ?
C13 H13 0.9500 . ?
C14 C19 1.395(2) . ?
C14 C15 1.399(2) . ?
C15 C16 1.386(2) . ?
C15 H15 0.9500 . ?
C16 C17 1.393(2) . ?
C16 H16 0.9500 . ?
C17 C18 1.396(2) . ?
C17 C20 1.521(2) . ?
C18 C19 1.387(2) . ?
C18 H18 0.9500 . ?
C19 H19 0.9500 . ?
C20 C21 1.502(2) . ?
C20 H20A 0.9900 . ?
C20 H20B 0.9900 . ?
C21 C22 1.392(2) . ?
C21 C26 1.393(2) . ?
C22 C23 1.387(2) . ?
C22 H22 0.9500 . ?
C23 N24 1.336(2) . ?
C23 H23 0.9500 . ?
N24 C25 1.335(2) . ?
C25 C26 1.383(2) . ?
C25 H25 0.9500 . ?
C26 H26 0.9500 . ?

loop_
_geom_torsion_atom_site_label_1
_geom_torsion_atom_site_label_2
_geom_torsion_atom_site_label_3
_geom_torsion_atom_site_label_4
_geom_torsion
_geom_torsion_site_symmetry_1
_geom_torsion_site_symmetry_2
_geom_torsion_site_symmetry_3
_geom_torsion_site_symmetry_4
_geom_torsion_publ_flag
C6 N1 C2 C3 -0.7(3) . . . . ?
N1 C2 C3 C4 0.1(3) . . . . ?
C2 C3 C4 C5 1.0(2) . . . . ?
C2 C3 C4 C7 -177.64(16) . . . . ?
C3 C4 C5 C6 -1.4(2) . . . . ?
C7 C4 C5 C6 177.20(16) . . . . ?
C2 N1 C6 C5 0.3(3) . . . . ?
C4 C5 C6 N1 0.8(3) . . . . ?
C5 C4 C7 C8 -10.3(2) . . . . ?
C3 C4 C7 C8 168.22(15) . . . . ?
C4 C7 C8 C9 -100.40(17) . . . . ?
C4 C7 C8 C13 78.81(19) . . . . ?
C13 C8 C9 C10 0.0(2) . . . . ?
C7 C8 C9 C10 179.20(14) . . . . ?
C8 C9 C10 C11 -0.9(2) . . . . ?
C9 C10 C11 C12 0.7(2) . . . . ?
C9 C10 C11 C14 -179.38(14) . . . . ?
C10 C11 C12 C13 0.4(2) . . . . ?
C14 C11 C12 C13 -179.51(13) . . . . ?
C11 C12 C13 C8 -1.3(2) . . . . ?
C9 C8 C13 C12 1.1(2) . . . . ?
C7 C8 C13 C12 -178.10(14) . . . . ?
C12 C11 C14 C19 33.7(2) . . . . ?
C10 C11 C14 C19 -146.14(15) . . . . ?
C12 C11 C14 C15 -145.01(15) . . . . ?
C10 C11 C14 C15 35.1(2) . . . . ?
C19 C14 C15 C16 0.7(2) . . . . ?
C11 C14 C15 C16 179.48(13) . . . . ?
C14 C15 C16 C17 -1.0(2) . . . . ?
C15 C16 C17 C18 0.9(2) . . . . ?
C15 C16 C17 C20 -176.23(14) . . . . ?
C16 C17 C18 C19 -0.4(2) . . . . ?
C20 C17 C18 C19 176.62(14) . . . . ?
C17 C18 C19 C14 0.1(2) . . . . ?
C15 C14 C19 C18 -0.2(2) . . . . ?
C11 C14 C19 C18 -179.05(13) . . . . ?
C16 C17 C20 C21 -151.97(15) . . . . ?
C18 C17 C20 C21 31.0(2) . . . . ?
C17 C20 C21 C22 79.85(18) . . . . ?
C17 C20 C21 C26 -100.61(17) . . . . ?
C26 C21 C22 C23 -0.1(2) . . . . ?
C20 C21 C22 C23 179.48(14) . . . . ?
C21 C22 C23 N24 0.3(2) . . . . ?
C22 C23 N24 C25 -0.3(2) . . . . ?
C23 N24 C25 C26 0.1(2) . . . . ?
N24 C25 C26 C21 0.1(2) . . . . ?
C22 C21 C26 C25 -0.1(2) . . . . ?
C20 C21 C26 C25 -179.65(14) . . . . ?
